data_7033047
loop_
_publ_author_name
'Maurya, Mannar R.'
'Chaudhary, Nikita'
'Avecilla, Fernando'
'Ad\~ao, Pedro'
'Costa Pessoa, Jo\~ao'

_publ_section_title
;
 Oxidovanadium(IV) and dioxidovanadium(V) complexes of hydrazones of
 2-benzoylpyridine and their catalytic applications.
;
_journal_issue 3
_journal_name_full 'Dalton transactions (Cambridge, England : 2003)'
_journal_page_first 1211
_journal_page_last 1232
_journal_paper_doi 10.1039/c4dt02474e
_journal_volume 44
_journal_year 2015
_chemical_formula_moiety 'C18 H17 N4 O5 V, 0.5(C H4 O)'
_chemical_formula_sum 'C18.5 H17 N4 O5.5 V'
_chemical_formula_weight 434.30
_chemical_name_systematic
; 
 ? 
;
_space_group_IT_number 14
_symmetry_cell_setting monoclinic
_symmetry_space_group_name_Hall '-P 2ybc'
_symmetry_space_group_name_H-M 'P 1 21/c 1'
_atom_sites_solution_hydrogens geom
_atom_sites_solution_primary direct
_atom_sites_solution_secondary difmap
_audit_creation_method SHELXL-97
_cell_angle_alpha 90.00
_cell_angle_beta 105.364(7)
_cell_angle_gamma 90.00
_cell_formula_units_Z 4
_cell_length_a 10.2637(12)
_cell_length_b 22.806(3)
_cell_length_c 8.1173(9)
_cell_measurement_reflns_used 34859
_cell_measurement_temperature 100(2)
_cell_measurement_theta_max 31.241
_cell_measurement_theta_min 4.485
_cell_volume 1832.1(4)
_computing_cell_refinement ' SAINT V7.68A (Bruker: Madison, 2009 ) in Apex2 suite.'
_computing_data_collection 'Apex2, Bruker Instrument Service v2010, 1-2'
_computing_data_reduction 'SAINT and XPREP Version 2008/2 (Sheldrick, Bruker AXS Inc.)'
_computing_molecular_graphics 'Bruker SHELXTL'
_computing_publication_material 'Bruker SHELXTL'
_computing_structure_refinement 'XL Version 2008/4 (George M. Sheldrick, Acta Cryst. (2008). A64, 112-122)'
_computing_structure_solution 'XS Version 2008/1 (George M. Sheldrick, Acta Cryst. (2008). A64, 112-122) '
_diffrn_ambient_temperature 100(2)
_diffrn_measured_fraction_theta_full 1.000
_diffrn_measured_fraction_theta_max 0.987
_diffrn_measurement_device_type 'CCD area detector'
_diffrn_measurement_method 'phi and omega scans'
_diffrn_radiation_monochromator graphite
_diffrn_radiation_source 'fine-focus sealed tube'
_diffrn_radiation_type MoK\a
_diffrn_radiation_wavelength 0.71073
_diffrn_reflns_av_R_equivalents 0.1672
_diffrn_reflns_av_sigmaI/netI 0.1090
_diffrn_reflns_limit_h_max 12
_diffrn_reflns_limit_h_min -12
_diffrn_reflns_limit_k_max 28
_diffrn_reflns_limit_k_min -28
_diffrn_reflns_limit_l_max 10
_diffrn_reflns_limit_l_min -10
_diffrn_reflns_number 34088
_diffrn_reflns_theta_full 25.00
_diffrn_reflns_theta_max 26.52
_diffrn_reflns_theta_min 1.79
_exptl_absorpt_coefficient_mu 0.585
_exptl_absorpt_correction_T_max 0.9602
_exptl_absorpt_correction_T_min 0.9226
_exptl_absorpt_correction_type multi-scan
_exptl_absorpt_process_details 'North et al., 1968'
_exptl_crystal_colour red
_exptl_crystal_density_diffrn 1.574
_exptl_crystal_density_method 'not measured'
_exptl_crystal_description prism
_exptl_crystal_F_000 892
_exptl_crystal_size_max 0.14
_exptl_crystal_size_mid 0.09
_exptl_crystal_size_min 0.07
_refine_diff_density_max 0.759
_refine_diff_density_min -0.594
_refine_diff_density_rms 0.123
_refine_ls_extinction_method none
_refine_ls_goodness_of_fit_ref 1.019
_refine_ls_hydrogen_treatment noref
_refine_ls_matrix_type full
_refine_ls_number_parameters 292
_refine_ls_number_reflns 3757
_refine_ls_number_restraints 0
_refine_ls_restrained_S_all 1.019
_refine_ls_R_factor_all 0.1257
_refine_ls_R_factor_gt 0.0652
_refine_ls_shift/su_max 0.001
_refine_ls_shift/su_mean 0.000
_refine_ls_structure_factor_coef Fsqd
_refine_ls_weighting_details 'calc w=1/[\s^2^(Fo^2^)+(0.1087P)^2^+0.0000P] where P=(Fo^2^+2Fc^2^)/3'
_refine_ls_weighting_scheme calc
_refine_ls_wR_factor_gt 0.1601
_refine_ls_wR_factor_ref 0.2028
_reflns_number_gt 2188
_reflns_number_total 3757
_reflns_threshold_expression >2sigma(I)
_cod_data_source_file c4dt02474e2.cif
_cod_data_source_block manar196
_cod_depositor_comments
;
The following automatic conversions were performed:

'_symmetry_cell_setting' value 'Monoclinic' changed to 'monoclinic'
according to
/usr/data/users/saulius/crontab/automatic-downloads/rss-feeds/RSC/lib/dictionaries/cif_core.dic
dictionary named 'cif_core.dic' version 2.4.2 from 2011-04-26.

Automatic conversion script
Id: cif_fix_values 2827 2014-09-09 07:05:25Z andrius 

 Adding full bibliography for 7033046--7033049.cif.
;
_cod_original_cell_volume 1832.2(4)
_cod_original_sg_symbol_Hall -P2ybc
_cod_original_sg_symbol_H-M P2(1)/c
_cod_original_formula_sum 'C18.50 H17 N4 O5.50 V'
_cod_database_code 7033047

loop_
_symmetry_equiv_pos_as_xyz
'x, y, z'
'-x, y+1/2, -z+1/2'
'-x, -y, -z'
'x, -y-1/2, z-1/2'

loop_
_atom_site_label
_atom_site_type_symbol
_atom_site_fract_x
_atom_site_fract_y
_atom_site_fract_z
_atom_site_U_iso_or_equiv
_atom_site_adp_type
_atom_site_occupancy
_atom_site_symmetry_multiplicity
_atom_site_calc_flag
_atom_site_refinement_flags
_atom_site_disorder_assembly
_atom_site_disorder_group
V1 V 0.38380(8) 0.61361(4) 0.42778(10) 0.0234(3) Uani 1 1 d . . .
O1 O 0.2787(3) 0.58245(14) 0.1980(4) 0.0244(8) Uani 1 1 d . . .
N1 N 0.3725(4) 0.64997(17) 0.6676(5) 0.0246(9) Uani 1 1 d . . .
C1 C 0.2510(5) 0.6705(2) 0.6781(6) 0.0235(11) Uani 1 1 d . . .
N2 N 0.1809(4) 0.63796(17) 0.3997(5) 0.0221(9) Uani 1 1 d . . .
O2 O 0.3027(3) 0.53492(14) 0.5368(4) 0.0244(8) Uani 1 1 d . . .
C2 C 0.1418(5) 0.6645(2) 0.5193(6) 0.0248(11) Uani 1 1 d . . .
O3 O 0.4215(3) 0.67583(14) 0.3638(4) 0.0260(8) Uani 1 1 d . . .
N3 N 0.0906(4) 0.62732(17) 0.2448(5) 0.0228(9) Uani 1 1 d . . .
C3 C 0.1529(5) 0.5968(2) 0.1525(6) 0.0246(11) Uani 1 1 d . . .
O4 O 0.5168(3) 0.56304(15) 0.3890(4) 0.0276(8) Uani 1 1 d . . .
N4 N -0.0931(4) 0.52627(18) -0.3155(5) 0.0268(10) Uani 1 1 d . . .
C4 C 0.0681(5) 0.5759(2) -0.0163(6) 0.0228(10) Uani 1 1 d . . .
O5 O 0.5477(3) 0.58554(15) 0.5606(4) 0.0290(8) Uani 1 1 d . . .
C5 C 0.1241(5) 0.5483(2) -0.1331(6) 0.0258(11) Uani 1 1 d . . .
H5 H 0.2194 0.5459 -0.1131 0.031 Uiso 1 1 calc R . .
C6 C 0.0405(5) 0.5243(2) -0.2779(6) 0.0280(12) Uani 1 1 d . . .
H6 H 0.0809 0.5052 -0.3560 0.034 Uiso 1 1 calc R . .
C7 C -0.1470(5) 0.5544(2) -0.2039(6) 0.0304(12) Uani 1 1 d . . .
H7 H -0.236(5) 0.559(2) -0.234(6) 0.028(14) Uiso 1 1 d . . .
C8 C -0.0709(5) 0.5794(2) -0.0538(6) 0.0274(11) Uani 1 1 d . . .
H8 H -0.110(5) 0.602(2) 0.026(6) 0.034(14) Uiso 1 1 d . . .
C9 C 0.0029(5) 0.6847(2) 0.5051(6) 0.0240(11) Uani 1 1 d . . .
C10 C -0.0217(5) 0.7413(2) 0.5543(6) 0.0295(12) Uani 1 1 d . . .
H10 H 0.050(4) 0.7690(19) 0.586(5) 0.013(11) Uiso 1 1 d . . .
C11 C -0.1526(5) 0.7592(2) 0.5448(7) 0.0367(13) Uani 1 1 d . . .
H11 H -0.147(6) 0.802(3) 0.587(8) 0.061(19) Uiso 1 1 d . . .
C12 C -0.2582(6) 0.7210(3) 0.4841(8) 0.0413(15) Uani 1 1 d . . .
H12 H -0.329(5) 0.733(2) 0.479(6) 0.028(15) Uiso 1 1 d . . .
C13 C -0.2357(5) 0.6653(3) 0.4349(7) 0.0327(13) Uani 1 1 d . . .
H13 H -0.300(5) 0.641(2) 0.396(6) 0.035(16) Uiso 1 1 d . . .
C14 C -0.1057(4) 0.6469(2) 0.4424(6) 0.0264(11) Uani 1 1 d . . .
H14 H -0.0906 0.6087 0.4048 0.032 Uiso 1 1 calc R . .
C15 C 0.2320(5) 0.6921(2) 0.8305(6) 0.0288(12) Uani 1 1 d . . .
H15 H 0.132(5) 0.705(2) 0.832(6) 0.034(14) Uiso 1 1 d . . .
C16 C 0.3396(5) 0.6936(2) 0.9733(7) 0.0313(12) Uani 1 1 d . . .
H16 H 0.3289 0.7081 1.0786 0.038 Uiso 1 1 calc R . .
C17 C 0.4638(6) 0.6735(2) 0.9611(7) 0.0333(13) Uani 1 1 d . . .
H17 H 0.541(5) 0.672(2) 1.057(6) 0.035(14) Uiso 1 1 d . . .
C18 C 0.4760(4) 0.6520(2) 0.8078(6) 0.0313(12) Uani 1 1 d . . .
H18 H 0.5616 0.6380 0.8013 0.038 Uiso 1 1 calc R . .
H2OA H 0.2168 0.5171 0.4582 0.038 Uiso 1 1 d R . .
H2OB H 0.3700 0.5021 0.5524 0.038 Uiso 1 1 d R . .
O1M O 0.3631(4) 0.4430(2) -0.1025(6) 0.074(3) Uiso 0.50 1 d PR A -1
H1M H 0.3525 0.4144 -0.0421 0.111 Uiso 0.50 1 calc PR B -1
C1M C 0.4660(12) 0.4838(5) 0.0024(17) 0.048(3) Uiso 0.50 1 d P A -1
H1M1 H 0.4725 0.5189 -0.0649 0.072 Uiso 0.50 1 calc PR A -1
H1M2 H 0.5540 0.4642 0.0358 0.072 Uiso 0.50 1 calc PR A -1
H1M3 H 0.4390 0.4952 0.1050 0.072 Uiso 0.50 1 calc PR A -1

loop_
_atom_site_aniso_label
_atom_site_aniso_U_11
_atom_site_aniso_U_22
_atom_site_aniso_U_33
_atom_site_aniso_U_23
_atom_site_aniso_U_13
_atom_site_aniso_U_12
V1 0.0200(5) 0.0256(5) 0.0234(5) -0.0006(4) 0.0036(3) -0.0004(4)
O1 0.0193(17) 0.0276(19) 0.0264(18) -0.0033(15) 0.0060(14) 0.0001(14)
N1 0.020(2) 0.025(2) 0.027(2) 0.0016(18) 0.0017(17) 0.0013(17)
C1 0.026(3) 0.020(3) 0.023(3) 0.003(2) 0.005(2) -0.005(2)
N2 0.024(2) 0.022(2) 0.019(2) 0.0001(17) 0.0033(16) -0.0008(17)
O2 0.0247(17) 0.0209(18) 0.0260(18) -0.0016(14) 0.0041(14) -0.0022(14)
C2 0.026(3) 0.023(3) 0.024(3) 0.004(2) 0.004(2) 0.001(2)
O3 0.0248(18) 0.0259(19) 0.0259(18) -0.0022(15) 0.0044(14) -0.0039(14)
N3 0.021(2) 0.026(2) 0.021(2) -0.0031(17) 0.0038(17) -0.0004(17)
C3 0.023(3) 0.024(3) 0.025(3) 0.005(2) 0.004(2) 0.000(2)
O4 0.0210(17) 0.035(2) 0.0240(18) -0.0021(15) 0.0016(14) 0.0043(15)
N4 0.027(2) 0.026(2) 0.025(2) 0.0001(18) 0.0043(18) -0.0031(18)
C4 0.023(2) 0.022(3) 0.023(2) 0.004(2) 0.006(2) -0.002(2)
O5 0.0243(19) 0.030(2) 0.0298(19) -0.0050(16) 0.0014(15) 0.0016(15)
C5 0.018(2) 0.032(3) 0.026(3) 0.000(2) 0.005(2) -0.003(2)
C6 0.029(3) 0.033(3) 0.023(3) 0.003(2) 0.009(2) 0.000(2)
C7 0.024(3) 0.034(3) 0.031(3) 0.002(2) 0.003(2) 0.001(2)
C8 0.026(3) 0.030(3) 0.024(3) -0.002(2) 0.001(2) 0.006(2)
C9 0.027(3) 0.024(3) 0.022(3) 0.004(2) 0.007(2) 0.001(2)
C10 0.032(3) 0.030(3) 0.028(3) -0.003(2) 0.011(2) -0.001(2)
C11 0.039(3) 0.028(3) 0.049(4) -0.002(3) 0.024(3) -0.001(3)
C12 0.031(3) 0.047(4) 0.052(4) 0.000(3) 0.021(3) 0.011(3)
C13 0.027(3) 0.035(3) 0.039(3) 0.004(3) 0.013(2) -0.004(3)
C14 0.026(3) 0.025(3) 0.029(3) 0.001(2) 0.008(2) 0.000(2)
C15 0.030(3) 0.028(3) 0.030(3) -0.002(2) 0.011(2) -0.008(2)
C16 0.042(3) 0.027(3) 0.025(3) -0.001(2) 0.009(2) -0.009(2)
C17 0.039(3) 0.035(3) 0.021(3) 0.000(2) -0.001(2) -0.008(3)
C18 0.023(3) 0.033(3) 0.033(3) 0.002(2) -0.001(2) 0.000(2)

loop_
_atom_type_symbol
_atom_type_description
_atom_type_scat_dispersion_real
_atom_type_scat_dispersion_imag
_atom_type_scat_source
C C 0.0033 0.0016 'International Tables Vol C Tables 4.2.6.8 and 6.1.1.4'
H H 0.0000 0.0000 'International Tables Vol C Tables 4.2.6.8 and 6.1.1.4'
N N 0.0061 0.0033 'International Tables Vol C Tables 4.2.6.8 and 6.1.1.4'
O O 0.0106 0.0060 'International Tables Vol C Tables 4.2.6.8 and 6.1.1.4'
V V 0.3005 0.5294 'International Tables Vol C Tables 4.2.6.8 and 6.1.1.4'

loop_
_geom_angle_atom_site_label_1
_geom_angle_atom_site_label_2
_geom_angle_atom_site_label_3
_geom_angle
O3 V1 O5 103.64(16)
O3 V1 O4 104.05(16)
O5 V1 O4 45.36(13)
O3 V1 O1 97.40(15)
O5 V1 O1 126.54(14)
O4 V1 O1 82.13(13)
O3 V1 N2 92.76(16)
O5 V1 N2 150.60(15)
O4 V1 N2 152.30(15)
O1 V1 N2 73.89(13)
O3 V1 N1 91.57(15)
O5 V1 N1 82.23(14)
O4 V1 N1 127.30(14)
O1 V1 N1 146.00(14)
N2 V1 N1 72.97(14)
O3 V1 O2 169.43(15)
O5 V1 O2 82.50(13)
O4 V1 O2 86.40(13)
O1 V1 O2 85.42(12)
N2 V1 O2 78.18(13)
N1 V1 O2 80.64(13)
C3 O1 V1 115.1(3)
C18 N1 C1 118.1(4)
C18 N1 V1 124.4(3)
C1 N1 V1 117.5(3)
N1 C1 C15 121.7(4)
N1 C1 C2 114.3(4)
C15 C1 C2 123.9(4)
C2 N2 N3 120.1(4)
C2 N2 V1 122.4(3)
N3 N2 V1 117.4(3)
V1 O2 H2OA 114.7
V1 O2 H2OB 109.3
H2OA O2 H2OB 103.4
N2 C2 C9 125.0(4)
N2 C2 C1 112.6(4)
C9 C2 C1 122.4(4)
C3 N3 N2 107.8(4)
O1 C3 N3 125.2(4)
O1 C3 C4 118.5(4)
N3 C3 C4 116.2(4)
O5 O4 V1 66.54(18)
C6 N4 C7 116.6(4)
C8 C4 C5 117.9(4)
C8 C4 C3 120.1(4)
C5 C4 C3 121.8(4)
O4 O5 V1 68.10(18)
C6 C5 C4 119.3(4)
C6 C5 H5 120.3
C4 C5 H5 120.3
N4 C6 C5 123.9(5)
N4 C6 H6 118.0
C5 C6 H6 118.0
N4 C7 C8 123.6(5)
N4 C7 H7 117(3)
C8 C7 H7 120(3)
C4 C8 C7 118.7(5)
C4 C8 H8 117(3)
C7 C8 H8 124(3)
C10 C9 C14 119.3(5)
C10 C9 C2 120.8(4)
C14 C9 C2 120.0(4)
C11 C10 C9 120.2(5)
C11 C10 H10 119(3)
C9 C10 H10 120(3)
C12 C11 C10 119.5(5)
C12 C11 H11 134(3)
C10 C11 H11 107(3)
C13 C12 C11 120.9(5)
C13 C12 H12 124(4)
C11 C12 H12 115(4)
C12 C13 C14 120.2(5)
C12 C13 H13 123(4)
C14 C13 H13 117(4)
C13 C14 C9 119.8(5)
C13 C14 H14 120.1
C9 C14 H14 120.1
C16 C15 C1 119.2(5)
C16 C15 H15 123(3)
C1 C15 H15 118(3)
C15 C16 C17 118.8(5)
C15 C16 H16 120.6
C17 C16 H16 120.6
C18 C17 C16 119.4(5)
C18 C17 H17 118(3)
C16 C17 H17 122(3)
N1 C18 C17 122.8(4)
N1 C18 H18 118.6
C17 C18 H18 118.6

loop_
_geom_bond_atom_site_label_1
_geom_bond_atom_site_label_2
_geom_bond_distance
V1 O3 1.593(3)
V1 O5 1.855(3)
V1 O4 1.876(3)
V1 O1 2.021(3)
V1 N2 2.108(4)
V1 N1 2.147(4)
V1 O2 2.256(3)
O1 C3 1.288(5)
N1 C18 1.336(5)
N1 C1 1.356(6)
C1 C15 1.393(7)
C1 C2 1.473(6)
N2 C2 1.295(6)
N2 N3 1.372(5)
O2 H2OA 1.0253
O2 H2OB 1.0044
C2 C9 1.473(7)
N3 C3 1.307(6)
C3 C4 1.494(6)
O4 O5 1.439(4)
N4 C6 1.324(6)
N4 C7 1.343(6)
C4 C8 1.379(6)
C4 C5 1.384(7)
C5 C6 1.372(6)
C5 H5 0.9500
C6 H6 0.9500
C7 C8 1.385(7)
C7 H7 0.89(5)
C8 H8 0.99(5)
C9 C10 1.393(7)
C9 C14 1.395(6)
C10 C11 1.387(7)
C10 H10 0.95(4)
C11 C12 1.376(8)
C11 H11 1.02(6)
C12 C13 1.369(8)
C12 H12 0.77(5)
C13 C14 1.384(7)
C13 H13 0.86(5)
C14 H14 0.9500
C15 C16 1.373(7)
C15 H15 1.07(5)
C16 C17 1.382(8)
C16 H16 0.9500
C17 C18 1.373(7)
C17 H17 0.95(5)
C18 H18 0.9500
O1M C1M 1.493(12)
O1M H1M 0.8400
C1M H1M1 0.9800
C1M H1M2 0.9800
C1M H1M3 0.9800

loop_
_geom_hbond_atom_site_label_D
_geom_hbond_atom_site_label_H
_geom_hbond_atom_site_label_A
_geom_hbond_distance_DH
_geom_hbond_distance_HA
_geom_hbond_distance_DA
_geom_hbond_angle_DHA
_geom_hbond_site_symmetry_A
O2 H2OA N4 1.03 1.78 2.784(5) 167.2 3_565
O2 H2OB O4 1.00 1.87 2.863(4) 170.5 3_666
O2 H2OB O5 1.00 2.44 3.343(5) 149.1 3_666

loop_
_geom_torsion_atom_site_label_1
_geom_torsion_atom_site_label_2
_geom_torsion_atom_site_label_3
_geom_torsion_atom_site_label_4
_geom_torsion
O3 V1 O1 C3 -85.9(3)
O5 V1 O1 C3 161.0(3)
O4 V1 O1 C3 170.8(3)
N2 V1 O1 C3 4.8(3)
N1 V1 O1 C3 18.1(5)
O2 V1 O1 C3 83.8(3)
O3 V1 N1 C18 -91.7(4)
O5 V1 N1 C18 11.9(4)
O4 V1 N1 C18 17.4(4)
O1 V1 N1 C18 162.6(3)
N2 V1 N1 C18 175.9(4)
O2 V1 N1 C18 95.5(4)
O3 V1 N1 C1 90.4(3)
O5 V1 N1 C1 -166.0(4)
O4 V1 N1 C1 -160.5(3)
O1 V1 N1 C1 -15.3(5)
N2 V1 N1 C1 -2.0(3)
O2 V1 N1 C1 -82.4(3)
C18 N1 C1 C15 -1.4(7)
V1 N1 C1 C15 176.6(4)
C18 N1 C1 C2 -177.9(4)
V1 N1 C1 C2 0.2(5)
O3 V1 N2 C2 -86.7(4)
O5 V1 N2 C2 37.8(6)
O4 V1 N2 C2 145.3(4)
O1 V1 N2 C2 176.4(4)
N1 V1 N2 C2 4.1(4)
O2 V1 N2 C2 87.8(4)
O3 V1 N2 N3 90.0(3)
O5 V1 N2 N3 -145.5(3)
O4 V1 N2 N3 -37.9(5)
O1 V1 N2 N3 -6.9(3)
N1 V1 N2 N3 -179.2(3)
O2 V1 N2 N3 -95.5(3)
N3 N2 C2 C9 0.8(7)
V1 N2 C2 C9 177.5(3)
N3 N2 C2 C1 178.2(4)
V1 N2 C2 C1 -5.2(6)
N1 C1 C2 N2 3.0(6)
C15 C1 C2 N2 -173.3(4)
N1 C1 C2 C9 -179.5(4)
C15 C1 C2 C9 4.1(7)
C2 N2 N3 C3 -175.8(4)
V1 N2 N3 C3 7.4(5)
V1 O1 C3 N3 -2.5(6)
V1 O1 C3 C4 179.6(3)
N2 N3 C3 O1 -3.3(6)
N2 N3 C3 C4 174.6(4)
O3 V1 O4 O5 95.4(2)
O1 V1 O4 O5 -168.9(2)
N2 V1 O4 O5 -138.9(3)
N1 V1 O4 O5 -7.7(3)
O2 V1 O4 O5 -83.01(19)
O1 C3 C4 C8 166.1(4)
N3 C3 C4 C8 -12.0(7)
O1 C3 C4 C5 -8.4(7)
N3 C3 C4 C5 173.5(4)
O3 V1 O5 O4 -96.4(2)
O1 V1 O5 O4 13.8(3)
N2 V1 O5 O4 141.5(3)
N1 V1 O5 O4 173.9(2)
O2 V1 O5 O4 92.3(2)
C8 C4 C5 C6 -1.6(7)
C3 C4 C5 C6 173.0(4)
C7 N4 C6 C5 1.0(7)
C4 C5 C6 N4 0.6(8)
C6 N4 C7 C8 -1.6(7)
C5 C4 C8 C7 1.0(7)
C3 C4 C8 C7 -173.7(5)
N4 C7 C8 C4 0.6(8)
N2 C2 C9 C10 -131.9(5)
C1 C2 C9 C10 51.0(7)
N2 C2 C9 C14 48.3(7)
C1 C2 C9 C14 -128.8(5)
C14 C9 C10 C11 1.6(7)
C2 C9 C10 C11 -178.2(5)
C9 C10 C11 C12 -1.0(8)
C10 C11 C12 C13 0.9(9)
C11 C12 C13 C14 -1.4(9)
C12 C13 C14 C9 2.0(8)
C10 C9 C14 C13 -2.1(7)
C2 C9 C14 C13 177.7(4)
N1 C1 C15 C16 1.2(7)
C2 C1 C15 C16 177.3(4)
C1 C15 C16 C17 0.0(7)
C15 C16 C17 C18 -0.8(8)
C1 N1 C18 C17 0.5(7)
V1 N1 C18 C17 -177.3(4)
C16 C17 C18 N1 0.6(8)
